data_4134868
loop_
_publ_author_name
'Shi, Chao'
'Ma, Jia-Jun'
'Jiang, Jia-Ying'
'Hua, Miao-Miao'
'Xu, Qi'
'Yu, Hui'
'Zhang, Yi'
'Ye, Heng-Yun'

_publ_section_title
;
 Large Piezoelectric Response in Hybrid Rare-Earth Double Perovskite
 Relaxor Ferroelectrics.
;
_journal_issue 21
_journal_name_full 'Journal of the American Chemical Society'
_journal_page_first 9634
_journal_page_last 9641
_journal_paper_doi 10.1021/jacs.0c00480
_journal_volume 142
_journal_year 2020
_chemical_absolute_configuration syn
_chemical_formula_sum 'C64 H128 La4 N32 O80 Rb4'
_chemical_formula_weight 3523.50
_space_group_crystal_system trigonal
_space_group_IT_number 146
_space_group_name_Hall 'R 3'
_space_group_name_H-M_alt 'R 3 :H'
_atom_sites_solution_hydrogens mixed
_audit_creation_method SHELXL-2017/1
_cell_angle_alpha 90
_cell_angle_beta 90
_cell_angle_gamma 120
_cell_formula_units_Z 3
_cell_length_a 20.4511(3)
_cell_length_b 20.4511(3)
_cell_length_c 25.0437(7)
_cell_measurement_reflns_used 13010
_cell_measurement_temperature 253(2)
_cell_measurement_theta_max 28.3590
_cell_measurement_theta_min 1.9910
_cell_volume 9071.2(3)
_computing_structure_refinement 'SHELXL-2017/1 (Sheldrick, 2017)'
_diffrn_ambient_temperature 253(2)
_diffrn_measured_fraction_theta_full 0.999
_diffrn_measured_fraction_theta_max 0.986
_diffrn_measurement_device_type 'rigaku synergy'
_diffrn_radiation_type MoK\a
_diffrn_radiation_wavelength 0.71073
_diffrn_reflns_av_R_equivalents 0.0308
_diffrn_reflns_av_unetI/netI 0.0369
_diffrn_reflns_Laue_measured_fraction_full 0.999
_diffrn_reflns_Laue_measured_fraction_max 0.986
_diffrn_reflns_limit_h_max 25
_diffrn_reflns_limit_h_min -26
_diffrn_reflns_limit_k_max 25
_diffrn_reflns_limit_k_min -25
_diffrn_reflns_limit_l_max 32
_diffrn_reflns_limit_l_min -32
_diffrn_reflns_number 21911
_diffrn_reflns_point_group_measured_fraction_full 0.953
_diffrn_reflns_point_group_measured_fraction_max 0.916
_diffrn_reflns_theta_full 25.242
_diffrn_reflns_theta_max 27.459
_diffrn_reflns_theta_min 2.439
_exptl_absorpt_coefficient_mu 3.110
_exptl_absorpt_correction_T_max 1.00000
_exptl_absorpt_correction_T_min 0.57878
_exptl_absorpt_correction_type multi-scan
_exptl_crystal_colour colorless
_exptl_crystal_density_diffrn 1.935
_exptl_crystal_description block
_exptl_crystal_F_000 5256
_exptl_crystal_size_max 0.18
_exptl_crystal_size_mid 0.15
_exptl_crystal_size_min 0.12
_refine_diff_density_max 1.538
_refine_diff_density_min -3.505
_refine_diff_density_rms 0.174
_refine_ls_abs_structure_details
;
 Flack x determined using 2922 quotients [(I+)-(I-)]/[(I+)+(I-)]
 (Parsons, Flack and Wagner, Acta Cryst. B69 (2013) 249-259).
;
_refine_ls_abs_structure_Flack 0.110(10)
_refine_ls_extinction_method none
_refine_ls_goodness_of_fit_ref 1.144
_refine_ls_hydrogen_treatment constr
_refine_ls_matrix_type full
_refine_ls_number_parameters 601
_refine_ls_number_reflns 8446
_refine_ls_number_restraints 181
_refine_ls_restrained_S_all 1.141
_refine_ls_R_factor_all 0.0923
_refine_ls_R_factor_gt 0.0878
_refine_ls_shift/su_max 0.005
_refine_ls_shift/su_mean 0.001
_refine_ls_structure_factor_coef Fsqd
_refine_ls_weighting_details 'w=1/[\s^2^(Fo^2^)+(0.0002P)^2^+420.9303P] where P=(Fo^2^+2Fc^2^)/3'
_refine_ls_weighting_scheme calc
_refine_ls_wR_factor_gt 0.1714
_refine_ls_wR_factor_ref 0.1732
_reflns_Friedel_coverage 0.857
_reflns_Friedel_fraction_full 0.908
_reflns_Friedel_fraction_max 0.845
_reflns_number_gt 7912
_reflns_number_total 8446
_reflns_threshold_expression 'I > 2\s(I)'
_cod_data_source_file ja0c00480_si_002.cif
_cod_data_source_block (RM3HQ)2RbLa(NO3)6-T253K
_cod_depositor_comments 'Adding full bibliography for 4134868--4134872.cif.'
_cod_original_cell_volume 9071.1(4)
_cod_database_code 4134868
_shelx_shelxl_version_number 2017/1
_shelx_space_group_comment
;
The symmetry employed for this shelxl refinement is uniquely defined
by the following loop, which should always be used as a source of
symmetry information in preference to the above space-group names.
They are only intended as comments.
;

loop_
_space_group_symop_operation_xyz
'x, y, z'
'-y, x-y, z'
'-x+y, -x, z'
'x+2/3, y+1/3, z+1/3'
'-y+2/3, x-y+1/3, z+1/3'
'-x+y+2/3, -x+1/3, z+1/3'
'x+1/3, y+2/3, z+2/3'
'-y+1/3, x-y+2/3, z+2/3'
'-x+y+1/3, -x+2/3, z+2/3'

loop_
_atom_site_label
_atom_site_type_symbol
_atom_site_fract_x
_atom_site_fract_y
_atom_site_fract_z
_atom_site_U_iso_or_equiv
_atom_site_adp_type
_atom_site_occupancy
_atom_site_site_symmetry_order
_atom_site_calc_flag
_atom_site_refinement_flags_posn
_atom_site_refinement_flags_adp
_atom_site_refinement_flags_occupancy
_atom_site_disorder_assembly
_atom_site_disorder_group
La2 La 0.81899(6) 0.68070(6) -0.74278(5) 0.0370(2) Uani 1 1 d . . . . .
La1 La 1.000000 1.000000 -1.38191(8) 0.0476(5) Uani 1 3 d S T P . .
Rb1 Rb 1.000000 1.000000 -0.92421(10) 0.0466(10) Uani 1 3 d S T P . .
Rb2 Rb 0.80387(11) 1.15088(13) -1.22927(13) 0.0684(7) Uani 1 1 d . . . . .
O1 O 0.8261(11) 0.7720(11) -0.6659(7) 0.064(5) Uani 1 1 d . . . . .
O2 O 0.8899(11) 0.7544(11) -0.8288(8) 0.061(5) Uani 1 1 d . . . . .
O3 O 0.6773(9) 0.5732(9) -0.7646(7) 0.052(4) Uani 1 1 d . . . . .
O4 O 0.7187(11) 0.7160(12) -0.7070(9) 0.071(6) Uani 1 1 d . . . . .
O5 O 0.9174(12) 0.6959(11) -0.6661(7) 0.063(5) Uani 1 1 d . . . . .
O6 O 0.7857(11) 0.5453(11) -0.7038(8) 0.060(5) Uani 1 1 d . . . . .
O7 O 0.9185(12) 0.6389(13) -0.7765(8) 0.069(6) Uani 1 1 d . . . . .
O8 O 0.8518(11) 0.8175(11) -0.7788(7) 0.069(5) Uani 1 1 d . . . . .
O9 O 0.7250(9) 0.6653(11) -0.8237(8) 0.061(5) Uani 1 1 d . . . . .
O10 O 0.8152(11) 0.5914(12) -0.8218(7) 0.062(5) Uani 1 1 d . . . . .
O11 O 0.9575(10) 0.7867(10) -0.7191(8) 0.066(5) Uani 1 1 d . . . . .
N5 N 0.8771(13) 0.5973(13) -0.8108(8) 0.055(6) Uani 1 1 d . U . . .
O13 O 0.7443(12) 0.6029(11) -0.6586(9) 0.069(5) Uani 1 1 d . . . . .
N4 N 0.7503(13) 0.5463(12) -0.6611(9) 0.062(7) Uani 1 1 d . . . . .
O16 O 0.9843(14) 1.0770(11) -1.3026(7) 0.077(6) Uani 1 1 d . . . . .
O17 O 1.0172(10) 0.9251(9) -1.4626(5) 0.045(4) Uani 1 1 d . U . . .
N3 N 0.9730(12) 0.7604(16) -0.6789(10) 0.066(7) Uani 1 1 d . . . . .
O19 O 0.9152(14) 0.8687(14) -0.8478(9) 0.085(7) Uani 1 1 d . U . . .
N7 N 0.8870(10) 0.8120(9) -0.8204(7) 0.037(4) Uani 1 1 d . U . . .
N1 N 1.0850(15) 0.9425(13) -1.4526(10) 0.063(6) Uani 1 1 d . . . . .
N2 N 0.6718(11) 0.6029(12) -0.8061(8) 0.045(5) Uani 1 1 d . U . . .
O24 O 0.7316(14) 0.7901(14) -0.6406(9) 0.088(7) Uani 1 1 d . . . . .
N6 N 0.7572(14) 0.7617(12) -0.6719(9) 0.055(6) Uani 1 1 d . U . . .
O26 O 0.6139(9) 0.5709(11) -0.8345(10) 0.076(6) Uani 1 1 d . U . . .
O27 O 0.8884(14) 1.0897(15) -1.2862(10) 0.097(8) Uani 1 1 d . . . . .
O28 O 0.7248(13) 0.4977(9) -0.6294(8) 0.080(7) Uani 1 1 d . . . . .
N10 N 0.9188(13) 1.0633(14) -1.3099(11) 0.066(7) Uani 1 1 d . U . . .
O30 O 1.0287(12) 0.7839(19) -0.6558(9) 0.105(10) Uani 1 1 d . . . . .
O31 O 0.9022(16) 0.5614(13) -0.8388(10) 0.093(8) Uani 1 1 d . . . . .
O32 O 1.1225(11) 0.9207(12) -1.4812(8) 0.075(6) Uani 1 1 d . U . . .
N9 N 0.666667 1.333333 -1.3486(12) 0.060(9) Uani 1 3 d S TU P . .
N8 N 0.8520(12) 1.2057(11) -0.9727(9) 0.059(5) Uani 1 1 d . . . . .
O91 O 0.689(4) 1.035(4) -0.944(3) 0.10(2) Uani 0.3333 1 d . U P . .
O91B O 0.771(3) 1.114(3) -1.091(2) 0.072(14) Uani 0.3333 1 d . U P A .
O91A O 0.897(3) 1.065(3) -0.997(2) 0.074(14) Uani 0.3333 1 d . U P . .
C35 C 0.7857(12) 1.0723(11) -1.0097(10) 0.050(5) Uani 1 1 d . . . . .
H35A H 0.763409 1.019967 -1.021948 0.060 Uiso 1 1 calc R U . . .
C36 C 0.7770(17) 1.179(2) -0.963(2) 0.14(2) Uani 1 1 d . . . . .
H36A H 0.759605 1.207722 -0.983473 0.173 Uiso 1 1 calc R U . . .
H36B H 0.768923 1.183851 -0.925487 0.173 Uiso 1 1 calc R U . . .
C39 C 0.882(2) 1.1659(15) -0.9451(12) 0.085(11) Uani 1 1 d . . . . .
H39A H 0.865166 1.156819 -0.908166 0.102 Uiso 1 1 calc R U . . .
H39B H 0.936430 1.192640 -0.946286 0.102 Uiso 1 1 calc R U . . .
C40 C 0.8573(17) 1.2031(15) -1.0336(10) 0.066(6) Uani 1 1 d . U . . .
H40A H 0.834534 1.230385 -1.049135 0.079 Uiso 1 1 calc R U . . .
H40B H 0.910255 1.229505 -1.043572 0.079 Uiso 1 1 calc R U . . .
C46 C 0.728(2) 1.0850(16) -0.9819(13) 0.090(11) Uani 1 1 d . . . . .
C47 C 0.848(3) 1.0918(19) -0.9772(12) 0.15(2) Uani 1 1 d . U . . .
C48 C 0.8218(14) 1.1283(14) -1.0570(12) 0.071(8) Uani 1 1 d . . . . .
C49 C 0.893(2) 1.2880(14) -0.9578(16) 0.100(12) Uani 1 1 d . . . . .
H49A H 0.945809 1.309235 -0.963956 0.150 Uiso 1 1 calc R U . . .
H49B H 0.874081 1.314159 -0.979310 0.150 Uiso 1 1 calc R U . . .
H49C H 0.884039 1.293266 -0.920808 0.150 Uiso 1 1 calc R U . . .
C37 C 0.719(3) 1.308(3) -1.3325(13) 0.117(16) Uani 1 1 d . . . . .
H37A H 0.769254 1.344390 -1.344537 0.140 Uiso 1 1 calc R U . . .
H37B H 0.704020 1.259864 -1.348624 0.140 Uiso 1 1 calc R U . . .
C38 C 0.666667 1.333333 -1.2473(13) 0.052(9) Uani 1 3 d S T P A .
H38A H 0.666668 1.333333 -1.208149 0.062 Uiso 1 3 calc R U P . .
C41 C 0.666667 1.333333 -1.4145(15) 0.089(18) Uani 1 3 d S T P . .
H41A H 0.634060 1.351020 -1.427272 0.134 Uiso 1 1 d R U . . .
C59 C 0.717(2) 1.3014(19) -1.2685(14) 0.101(12) Uani 1 1 d . . . . .
O20 O 1.1136(12) 0.9800(12) -1.4118(8) 0.067(5) Uani 1 1 d . . . . .
O92A O 0.666(3) 1.046(3) -1.171(2) 0.061(12) Uani 0.3333 1 d . U P A .
O92 O 0.659(3) 1.118(3) -1.1839(19) 0.058(11) Uani 0.3333 1 d . U P A .
O92B O 0.647(4) 1.066(4) -1.222(3) 0.087(18) Uani 0.3333 1 d . U P A 4
C84 C 0.500(4) 1.031(4) -1.084(3) 0.22(3) Uani 1 1 d . U . . .
C85 C 0.572(3) 0.993(2) -1.1959(16) 0.120(14) Uani 1 1 d . U . . .
C86 C 0.598(3) 1.046(3) -1.137(2) 0.126(14) Uani 1 1 d . U . . .
C87 C 0.483(2) 1.032(3) -1.1716(18) 0.107(12) Uani 1 1 d . U . . .
C88 C 0.568(3) 1.0831(15) -1.185(2) 0.15(2) Uani 1 1 d . U . . .
C89 C 0.472(4) 0.943(4) -1.195(3) 0.17(2) Uani 1 1 d . U . . .
C90 C 0.539(3) 0.984(3) -1.1069(19) 0.129(15) Uani 1 1 d . U . . .
C91 C 0.456(3) 1.057(3) -1.191(2) 0.145(18) Uani 1 1 d . U . . .
O41 O 0.8871(11) 1.0173(13) -1.3513(7) 0.065(5) Uani 1 1 d . . . . .
C82 C 0.968(3) 1.028(3) -1.1552(19) 0.114(14) Uani 1 1 d . U . . .
C97 C 0.956(3) 1.015(3) -1.099(2) 0.137(15) Uani 1 1 d . U . . .
O96 O 0.696(3) 1.233(3) -1.247(2) 0.068(14) Uani 0.3333 1 d . . P A .
C9 C 0.479(3) 0.906(6) -1.160(3) 0.24(4) Uani 1 1 d . U . . .
C99 C 0.982(4) 1.087(3) -1.171(2) 0.16(2) Uani 1 1 d . . . . .
O88 O 0.956(3) 0.993(3) -1.0346(18) 0.061(12) Uani 0.3333 1 d . U P . .

loop_
_atom_site_aniso_label
_atom_site_aniso_U_11
_atom_site_aniso_U_22
_atom_site_aniso_U_33
_atom_site_aniso_U_23
_atom_site_aniso_U_13
_atom_site_aniso_U_12
La2 0.0437(7) 0.0323(5) 0.0365(4) 0.0047(5) 0.0057(5) 0.0202(5)
La1 0.0475(8) 0.0475(8) 0.0478(12) 0.000 0.000 0.0238(4)
Rb1 0.0616(16) 0.0616(16) 0.0168(15) 0.000 0.000 0.0308(8)
Rb2 0.0397(13) 0.0576(17) 0.0812(16) 0.0232(16) 0.0153(13) 0.0042(13)
O1 0.078(13) 0.057(11) 0.048(10) 0.006(8) -0.009(9) 0.028(9)
O2 0.058(11) 0.067(12) 0.068(11) -0.009(9) 0.006(9) 0.038(10)
O3 0.036(8) 0.045(9) 0.067(11) 0.012(8) 0.002(7) 0.013(7)
O4 0.060(11) 0.086(14) 0.084(14) -0.007(12) 0.017(10) 0.049(11)
O5 0.078(14) 0.068(12) 0.055(10) -0.006(9) -0.027(10) 0.046(12)
O6 0.067(12) 0.058(11) 0.068(12) -0.022(10) 0.004(9) 0.040(10)
O7 0.062(12) 0.079(14) 0.064(12) 0.006(11) -0.004(10) 0.034(11)
O8 0.067(12) 0.058(12) 0.054(11) -0.008(9) -0.009(9) 0.011(10)
O9 0.036(8) 0.065(12) 0.069(11) -0.014(9) -0.025(8) 0.015(8)
O10 0.062(11) 0.099(14) 0.047(9) -0.028(9) -0.015(8) 0.056(10)
O11 0.056(10) 0.050(10) 0.070(12) 0.001(9) -0.034(9) 0.010(8)
N5 0.068(14) 0.062(13) 0.044(11) -0.011(10) 0.016(10) 0.041(11)
O13 0.083(13) 0.047(10) 0.087(13) 0.009(9) 0.020(11) 0.040(10)
N4 0.061(13) 0.036(10) 0.053(12) 0.031(10) -0.018(10) -0.002(9)
O16 0.131(19) 0.062(11) 0.056(10) 0.018(9) 0.045(12) 0.063(13)
O17 0.067(9) 0.044(7) 0.031(6) -0.015(6) 0.006(6) 0.034(7)
N3 0.033(11) 0.083(17) 0.065(14) -0.009(13) 0.007(10) 0.017(11)
O19 0.085(15) 0.079(15) 0.075(14) 0.027(12) -0.002(11) 0.029(12)
N7 0.046(8) 0.023(7) 0.039(8) 0.014(6) -0.015(6) 0.016(6)
N1 0.082(17) 0.060(14) 0.073(15) 0.019(12) 0.021(13) 0.054(13)
N2 0.040(9) 0.050(9) 0.055(10) -0.009(8) -0.008(7) 0.029(8)
O24 0.112(18) 0.090(15) 0.083(14) -0.034(12) 0.023(13) 0.066(14)
N6 0.071(11) 0.045(10) 0.047(9) 0.001(7) 0.003(8) 0.027(8)
O26 0.013(7) 0.070(12) 0.116(17) -0.018(12) -0.010(8) -0.001(7)
O27 0.097(16) 0.110(18) 0.108(18) -0.014(14) 0.053(14) 0.069(15)
O28 0.123(17) 0.018(7) 0.086(14) -0.007(8) -0.032(13) 0.024(9)
N10 0.057(13) 0.069(15) 0.098(18) 0.042(13) 0.021(13) 0.051(13)
O30 0.061(13) 0.21(3) 0.065(13) -0.025(15) -0.030(11) 0.088(17)
O31 0.14(2) 0.075(15) 0.082(15) 0.004(12) 0.031(15) 0.066(16)
O32 0.071(10) 0.077(11) 0.078(10) 0.006(8) 0.025(8) 0.038(8)
N9 0.075(15) 0.075(15) 0.030(15) 0.000 0.000 0.038(7)
N8 0.061(12) 0.046(11) 0.071(13) 0.001(10) -0.007(11) 0.028(10)
O91 0.10(2) 0.10(2) 0.09(2) 0.004(13) 0.006(14) 0.045(15)
O91B 0.073(18) 0.072(18) 0.063(18) 0.007(12) -0.020(13) 0.030(13)
O91A 0.065(18) 0.076(19) 0.09(2) -0.007(13) -0.001(13) 0.039(13)
C35 0.048(12) 0.023(9) 0.071(14) 0.011(9) 0.016(11) 0.012(9)
C36 0.052(17) 0.17(4) 0.20(5) -0.13(4) 0.00(2) 0.05(2)
C39 0.12(3) 0.057(15) 0.081(19) -0.009(13) -0.067(19) 0.049(17)
C40 0.079(12) 0.058(11) 0.051(10) 0.009(9) 0.004(9) 0.027(9)
C46 0.12(3) 0.051(15) 0.10(2) 0.011(15) 0.06(2) 0.043(17)
C47 0.16(4) 0.08(2) 0.057(17) -0.047(16) 0.05(2) -0.06(2)
C48 0.054(14) 0.050(13) 0.090(19) 0.013(13) -0.033(14) 0.011(11)
C49 0.12(3) 0.036(14) 0.12(3) -0.001(16) -0.01(2) 0.021(17)
C37 0.17(4) 0.17(4) 0.08(2) 0.06(2) 0.07(2) 0.15(3)
C38 0.069(15) 0.069(15) 0.017(14) 0.000 0.000 0.034(8)
C41 0.13(3) 0.13(3) 0.016(16) 0.000 0.000 0.063(14)
C59 0.09(2) 0.07(2) 0.08(2) -0.004(17) -0.023(18) 0.002(18)
O20 0.078(12) 0.078(12) 0.065(11) -0.026(10) -0.007(9) 0.055(10)
O92A 0.053(16) 0.071(17) 0.064(17) 0.003(12) 0.005(12) 0.035(12)
O92 0.057(16) 0.058(16) 0.056(16) -0.015(12) 0.005(12) 0.027(12)
O92B 0.08(2) 0.09(2) 0.09(2) 0.001(13) -0.001(13) 0.043(15)
C84 0.22(4) 0.20(4) 0.23(4) 0.01(3) 0.03(3) 0.10(3)
C85 0.16(3) 0.10(2) 0.10(2) -0.034(16) 0.023(19) 0.065(18)
C86 0.128(18) 0.132(19) 0.122(19) -0.008(13) 0.003(13) 0.068(13)
C87 0.093(16) 0.116(17) 0.114(18) 0.017(12) -0.007(12) 0.054(13)
C88 0.14(3) 0.028(13) 0.22(5) -0.001(19) -0.11(3) 0.003(17)
C89 0.17(3) 0.16(3) 0.17(3) 0.001(14) -0.006(14) 0.086(17)
C90 0.141(19) 0.119(18) 0.114(19) -0.004(13) -0.001(13) 0.055(13)
C91 0.16(3) 0.15(3) 0.20(3) -0.01(2) 0.03(2) 0.12(2)
O41 0.064(11) 0.103(15) 0.055(10) 0.011(10) 0.027(9) 0.063(11)
C82 0.130(19) 0.113(18) 0.112(18) 0.002(12) -0.010(12) 0.070(13)
C97 0.16(3) 0.13(2) 0.15(3) 0.03(2) 0.08(2) 0.09(2)
O96 0.09(4) 0.06(3) 0.08(3) -0.02(3) 0.00(3) 0.04(3)
C9 0.11(4) 0.42(10) 0.18(6) 0.09(6) -0.01(4) 0.13(5)
C99 0.24(6) 0.08(3) 0.14(4) 0.01(3) 0.00(4) 0.07(3)
O88 0.059(16) 0.069(17) 0.051(16) -0.002(12) -0.004(12) 0.028(12)

loop_
_atom_type_symbol
_atom_type_description
_atom_type_scat_dispersion_real
_atom_type_scat_dispersion_imag
_atom_type_scat_source
C C 0.0033 0.0016 'International Tables Vol C Tables 4.2.6.8 and 6.1.1.4'
H H 0.0000 0.0000 'International Tables Vol C Tables 4.2.6.8 and 6.1.1.4'
N N 0.0061 0.0033 'International Tables Vol C Tables 4.2.6.8 and 6.1.1.4'
O O 0.0106 0.0060 'International Tables Vol C Tables 4.2.6.8 and 6.1.1.4'
Rb Rb -0.9393 2.9676 'International Tables Vol C Tables 4.2.6.8 and 6.1.1.4'
La La -0.2871 2.4523 'International Tables Vol C Tables 4.2.6.8 and 6.1.1.4'

loop_
_geom_angle_atom_site_label_1
_geom_angle_atom_site_label_2
_geom_angle_atom_site_label_3
_geom_angle
_geom_angle_site_symmetry_1
_geom_angle_site_symmetry_3
_geom_angle_publ_flag
O2 La2 O13 178.0(7) . . ?
O2 La2 O1 112.0(6) . . ?
O13 La2 O1 69.6(6) . . ?
O2 La2 O11 69.7(6) . . ?
O13 La2 O11 112.3(6) . . ?
O1 La2 O11 66.2(7) . . ?
O2 La2 O4 113.8(6) . . ?
O13 La2 O4 66.2(6) . . ?
O1 La2 O4 48.3(6) . . ?
O11 La2 O4 111.1(6) . . ?
O2 La2 O10 66.5(6) . . ?
O13 La2 O10 111.9(6) . . ?
O1 La2 O10 178.4(7) . . ?
O11 La2 O10 112.4(6) . . ?
O4 La2 O10 132.6(6) . . ?
O2 La2 O3 111.5(6) . . ?
O13 La2 O3 66.6(6) . . ?
O1 La2 O3 112.6(6) . . ?
O11 La2 O3 178.7(7) . . ?
O4 La2 O3 68.0(7) . . ?
O10 La2 O3 68.7(6) . . ?
O2 La2 O5 110.8(6) . . ?
O13 La2 O5 70.8(7) . . ?
O1 La2 O5 67.9(6) . . ?
O11 La2 O5 46.2(6) . . ?
O4 La2 O5 111.4(7) . . ?
O10 La2 O5 111.9(5) . . ?
O3 La2 O5 133.0(6) . . ?
O2 La2 O8 49.1(6) . . ?
O13 La2 O8 131.9(6) . . ?
O1 La2 O8 67.1(6) . . ?
O11 La2 O8 67.2(7) . . ?
O4 La2 O8 69.8(7) . . ?
O10 La2 O8 111.8(6) . . ?
O3 La2 O8 113.0(5) . . ?
O5 La2 O8 109.7(6) . . ?
O2 La2 O6 132.6(5) . . ?
O13 La2 O6 46.5(5) . . ?
O1 La2 O6 111.2(5) . . ?
O11 La2 O6 112.4(6) . . ?
O4 La2 O6 109.1(6) . . ?
O10 La2 O6 70.0(6) . . ?
O3 La2 O6 67.4(6) . . ?
O5 La2 O6 69.4(6) . . ?
O8 La2 O6 178.2(6) . . ?
O2 La2 O9 66.8(6) . . ?
O13 La2 O9 111.6(6) . . ?
O1 La2 O9 114.5(6) . . ?
O11 La2 O9 132.4(6) . . ?
O4 La2 O9 71.5(7) . . ?
O10 La2 O9 65.7(6) . . ?
O3 La2 O9 48.4(5) . . ?
O5 La2 O9 177.0(7) . . ?
O8 La2 O9 70.3(6) . . ?
O6 La2 O9 110.8(6) . . ?
O2 La2 O7 68.7(6) . . ?
O13 La2 O7 111.2(6) . . ?
O1 La2 O7 131.9(6) . . ?
O11 La2 O7 70.2(7) . . ?
O4 La2 O7 177.4(8) . . ?
O10 La2 O7 47.3(6) . . ?
O3 La2 O7 110.7(6) . . ?
O5 La2 O7 67.7(6) . . ?
O8 La2 O7 112.9(6) . . ?
O6 La2 O7 68.3(6) . . ?
O9 La2 O7 109.5(6) . . ?
O41 La1 O41 111.8(4) . 3_675 ?
O41 La1 O41 111.8(4) . 2_765 ?
O41 La1 O41 111.8(4) 3_675 2_765 ?
O41 La1 O16 112.9(6) . 3_675 ?
O41 La1 O16 47.5(7) 3_675 3_675 ?
O41 La1 O16 68.2(7) 2_765 3_675 ?
O41 La1 O16 68.2(7) . 2_765 ?
O41 La1 O16 112.9(6) 3_675 2_765 ?
O41 La1 O16 47.5(7) 2_765 2_765 ?
O16 La1 O16 70.0(7) 3_675 2_765 ?
O41 La1 O16 47.5(7) . . ?
O41 La1 O16 68.2(7) 3_675 . ?
O41 La1 O16 112.9(6) 2_765 . ?
O16 La1 O16 70.0(7) 3_675 . ?
O16 La1 O16 70.0(7) 2_765 . ?
O41 La1 O20 67.1(7) . 3_675 ?
O41 La1 O20 178.9(7) 3_675 3_675 ?
O41 La1 O20 68.7(7) 2_765 3_675 ?
O16 La1 O20 132.6(7) 3_675 3_675 ?
O16 La1 O20 66.6(6) 2_765 3_675 ?
O16 La1 O20 110.7(7) . 3_675 ?
O41 La1 O20 68.7(7) . 2_765 ?
O41 La1 O20 67.1(7) 3_675 2_765 ?
O41 La1 O20 178.9(7) 2_765 2_765 ?
O16 La1 O20 110.7(7) 3_675 2_765 ?
O16 La1 O20 132.6(7) 2_765 2_765 ?
O16 La1 O20 66.6(6) . 2_765 ?
O20 La1 O20 112.4(4) 3_675 2_765 ?
O41 La1 O20 178.9(7) . . ?
O41 La1 O20 68.7(7) 3_675 . ?
O41 La1 O20 67.1(7) 2_765 . ?
O16 La1 O20 66.6(6) 3_675 . ?
O16 La1 O20 110.7(7) 2_765 . ?
O16 La1 O20 132.6(7) . . ?
O20 La1 O20 112.4(4) 3_675 . ?
O20 La1 O20 112.4(4) 2_765 . ?
O41 La1 O17 132.7(6) . . ?
O41 La1 O17 111.1(6) 3_675 . ?
O41 La1 O17 68.1(6) 2_765 . ?
O16 La1 O17 110.3(5) 3_675 . ?
O16 La1 O17 111.1(6) 2_765 . ?
O16 La1 O17 178.9(6) . . ?
O20 La1 O17 70.0(6) 3_675 . ?
O20 La1 O17 112.4(5) 2_765 . ?
O20 La1 O17 47.3(5) . . ?
O41 La1 O17 68.1(6) . 3_675 ?
O41 La1 O17 132.7(6) 3_675 3_675 ?
O41 La1 O17 111.1(6) 2_765 3_675 ?
O16 La1 O17 178.9(6) 3_675 3_675 ?
O16 La1 O17 110.2(5) 2_765 3_675 ?
O16 La1 O17 111.1(6) . 3_675 ?
O20 La1 O17 47.3(5) 3_675 3_675 ?
O20 La1 O17 70.0(6) 2_765 3_675 ?
O20 La1 O17 112.4(5) . 3_675 ?
O17 La1 O17 68.7(5) . 3_675 ?
O41 La1 O17 111.1(6) . 2_765 ?
O41 La1 O17 68.1(6) 3_675 2_765 ?
O41 La1 O17 132.7(6) 2_765 2_765 ?
O16 La1 O17 111.1(6) 3_675 2_765 ?
O16 La1 O17 178.9(6) 2_765 2_765 ?
O16 La1 O17 110.3(5) . 2_765 ?
O20 La1 O17 112.4(5) 3_675 2_765 ?
O20 La1 O17 47.3(5) 2_765 2_765 ?
O20 La1 O17 70.0(6) . 2_765 ?
O17 La1 O17 68.7(5) . 2_765 ?
O17 La1 O17 68.7(5) 3_675 2_765 ?
O88 Rb1 O88 28.9(16) 3_675 2_765 ?
O88 Rb1 O88 28.9(16) 3_675 . ?
O88 Rb1 O88 28.9(16) 2_765 . ?
O88 Rb1 O19 117.1(11) 3_675 2_765 ?
O88 Rb1 O19 122.1(11) 2_765 2_765 ?
O88 Rb1 O19 145.4(10) . 2_765 ?
O88 Rb1 O19 122.1(11) 3_675 3_675 ?
O88 Rb1 O19 145.4(10) 2_765 3_675 ?
O88 Rb1 O19 117.1(11) . 3_675 ?
O19 Rb1 O19 84.5(7) 2_765 3_675 ?
O88 Rb1 O19 145.4(11) 3_675 . ?
O88 Rb1 O19 117.1(11) 2_765 . ?
O88 Rb1 O19 122.1(11) . . ?
O19 Rb1 O19 84.5(7) 2_765 . ?
O19 Rb1 O19 84.5(7) 3_675 . ?
O88 Rb1 O28 57.7(10) 3_675 7_554 ?
O88 Rb1 O28 86.6(11) 2_765 7_554 ?
O88 Rb1 O28 72.6(11) . 7_554 ?
O19 Rb1 O28 93.3(6) 2_765 7_554 ?
O19 Rb1 O28 68.7(6) 3_675 7_554 ?
O19 Rb1 O28 153.3(7) . 7_554 ?
O88 Rb1 O28 86.6(11) 3_675 8_654 ?
O88 Rb1 O28 72.6(11) 2_765 8_654 ?
O88 Rb1 O28 57.7(10) . 8_654 ?
O19 Rb1 O28 153.3(7) 2_765 8_654 ?
O19 Rb1 O28 93.3(6) 3_675 8_654 ?
O19 Rb1 O28 68.7(6) . 8_654 ?
O28 Rb1 O28 110.8(4) 7_554 8_654 ?
O88 Rb1 O28 72.6(11) 3_675 9_664 ?
O88 Rb1 O28 57.7(10) 2_765 9_664 ?
O88 Rb1 O28 86.6(11) . 9_664 ?
O19 Rb1 O28 68.7(6) 2_765 9_664 ?
O19 Rb1 O28 153.3(7) 3_675 9_664 ?
O19 Rb1 O28 93.3(6) . 9_664 ?
O28 Rb1 O28 110.8(4) 7_554 9_664 ?
O28 Rb1 O28 110.8(4) 8_654 9_664 ?
O88 Rb1 O91A 59.9(14) 3_675 . ?
O88 Rb1 O91A 73.9(14) 2_765 . ?
O88 Rb1 O91A 45.2(14) . . ?
O19 Rb1 O91A 144.3(10) 2_765 . ?
O19 Rb1 O91A 71.9(11) 3_675 . ?
O19 Rb1 O91A 118.3(10) . . ?
O28 Rb1 O91A 53.7(10) 7_554 . ?
O28 Rb1 O91A 57.2(10) 8_654 . ?
O28 Rb1 O91A 130.8(11) 9_664 . ?
O88 Rb1 O91A 73.9(14) 3_675 2_765 ?
O88 Rb1 O91A 45.2(14) 2_765 2_765 ?
O88 Rb1 O91A 59.9(14) . 2_765 ?
O19 Rb1 O91A 118.3(10) 2_765 2_765 ?
O19 Rb1 O91A 144.3(10) 3_675 2_765 ?
O19 Rb1 O91A 71.9(11) . 2_765 ?
O28 Rb1 O91A 130.8(11) 7_554 2_765 ?
O28 Rb1 O91A 53.7(10) 8_654 2_765 ?
O28 Rb1 O91A 57.2(10) 9_664 2_765 ?
O91A Rb1 O91A 95.8(13) . 2_765 ?
O88 Rb1 O91A 45.2(14) 3_675 3_675 ?
O88 Rb1 O91A 59.9(15) 2_765 3_675 ?
O88 Rb1 O91A 73.9(14) . 3_675 ?
O19 Rb1 O91A 71.9(11) 2_765 3_675 ?
O19 Rb1 O91A 118.3(10) 3_675 3_675 ?
O19 Rb1 O91A 144.3(10) . 3_675 ?
O28 Rb1 O91A 57.2(10) 7_554 3_675 ?
O28 Rb1 O91A 130.8(11) 8_654 3_675 ?
O28 Rb1 O91A 53.7(10) 9_664 3_675 ?
O91A Rb1 O91A 95.8(13) . 3_675 ?
O91A Rb1 O91A 95.8(13) 2_765 3_675 ?
O92B Rb2 O92 27.2(15) . . ?
O92B Rb2 O92A 29.0(15) . . ?
O92 Rb2 O92A 31.1(13) . . ?
O92 Rb2 O24 118.3(11) . 5_664 ?
O92A Rb2 O24 147.5(11) . 5_664 ?
O92B Rb2 O27 120.2(15) . . ?
O92 Rb2 O27 146.0(11) . . ?
O92A Rb2 O27 119.0(11) . . ?
O24 Rb2 O27 83.9(7) 5_664 . ?
O92 Rb2 O26 121.3(10) . 7_554 ?
O92A Rb2 O26 118.3(11) . 7_554 ?
O24 Rb2 O26 84.7(7) 5_664 7_554 ?
O27 Rb2 O26 83.7(7) . 7_554 ?
O92 Rb2 O31 83.6(11) . 8_654 ?
O92A Rb2 O31 52.9(11) . 8_654 ?
O24 Rb2 O31 156.7(8) 5_664 8_654 ?
O27 Rb2 O31 72.9(7) . 8_654 ?
O26 Rb2 O31 90.2(6) 7_554 8_654 ?
O92 Rb2 O30 72.9(10) . 4_454 ?
O92A Rb2 O30 83.9(11) . 4_454 ?
O24 Rb2 O30 71.6(8) 5_664 4_454 ?
O27 Rb2 O30 92.8(8) . 4_454 ?
O26 Rb2 O30 156.3(8) 7_554 4_454 ?
O31 Rb2 O30 111.3(8) 8_654 4_454 ?
O92B Rb2 O32 84.6(14) . 4_455 ?
O92 Rb2 O32 57.5(10) . 4_455 ?
O92A Rb2 O32 77.2(11) . 4_455 ?
O24 Rb2 O32 91.7(6) 5_664 4_455 ?
O27 Rb2 O32 153.4(7) . 4_455 ?
O26 Rb2 O32 69.7(6) 7_554 4_455 ?
O31 Rb2 O32 107.8(7) 8_654 4_455 ?
O30 Rb2 O32 110.8(7) 4_454 4_455 ?
O92 Rb2 O91 75.4(15) . 9_564 ?
O92A Rb2 O91 57.9(15) . 9_564 ?
O24 Rb2 O91 117.2(13) 5_664 9_564 ?
O27 Rb2 O91 71.4(13) . 9_564 ?
O26 Rb2 O91 143.8(13) 7_554 9_564 ?
O31 Rb2 O91 57.9(13) 8_654 9_564 ?
O30 Rb2 O91 53.9(13) 4_454 9_564 ?
O32 Rb2 O91 132.5(13) 4_455 9_564 ?
O92B Rb2 O96 59.3(16) . . ?
O92 Rb2 O96 48.1(14) . . ?
O92A Rb2 O96 78.4(13) . . ?
O24 Rb2 O96 70.3(11) 5_664 . ?
O27 Rb2 O96 143.7(11) . . ?
O26 Rb2 O96 117.4(10) 7_554 . ?
O31 Rb2 O96 131.3(11) 8_654 . ?
O30 Rb2 O96 55.5(10) 4_454 . ?
O32 Rb2 O96 55.5(10) 4_455 . ?
O91 Rb2 O96 97.7(15) 9_564 . ?
O92B Rb2 O91B 76.3(16) . . ?
O92 Rb2 O91B 60.5(13) . . ?
O92A Rb2 O91B 49.1(13) . . ?
O24 Rb2 O91B 142.6(10) 5_664 . ?
O27 Rb2 O91B 118.0(11) . . ?
O26 Rb2 O91B 69.3(10) 7_554 . ?
O31 Rb2 O91B 53.3(11) 8_654 . ?
O30 Rb2 O91B 131.5(10) 4_454 . ?
O32 Rb2 O91B 54.7(10) 4_455 . ?
O91 Rb2 O91B 99.1(15) 9_564 . ?
O96 Rb2 O91B 97.6(13) . . ?
N6 O1 La2 97.3(14) . . ?
N7 O2 La2 97.5(14) . . ?
N2 O3 La2 95.4(12) . . ?
N6 O4 La2 99.2(16) . . ?
N3 O5 La2 99.8(15) . . ?
N4 O6 La2 97.9(13) . . ?
N5 O7 La2 94.1(15) . . ?
N7 O8 La2 92.3(13) . . ?
N2 O9 La2 93.4(13) . . ?
N5 O10 La2 95.2(13) . . ?
N3 O11 La2 103.0(15) . . ?
O7 N5 O10 123(2) . . ?
O7 N5 O31 117(3) . . ?
O10 N5 O31 120(2) . . ?
O7 N5 La2 62.5(14) . . ?
O10 N5 La2 60.8(11) . . ?
O31 N5 La2 179(2) . . ?
N4 O13 La2 103.1(16) . . ?
O28 N4 O13 124(3) . . ?
O28 N4 O6 124(3) . . ?
O13 N4 O6 112(2) . . ?
N10 O16 La1 101.1(19) . . ?
N1 O17 La1 97.3(13) . . ?
O30 N3 O11 129(3) . . ?
O30 N3 O5 119(3) . . ?
O11 N3 O5 111(2) . . ?
N7 O19 Rb1 171(2) . . ?
O19 N7 O2 126(2) . . ?
O19 N7 O8 113(2) . . ?
O2 N7 O8 121.0(19) . . ?
O19 N7 La2 174.4(17) . . ?
O2 N7 La2 58.8(12) . . ?
O8 N7 La2 62.3(12) . . ?
O20 N1 O17 117(2) . . ?
O20 N1 O32 120(3) . . ?
O17 N1 O32 123(3) . . ?
O3 N2 O26 121(2) . . ?
O3 N2 O9 122.8(19) . . ?
O26 N2 O9 116(2) . . ?
O3 N2 La2 60.8(11) . . ?
O26 N2 La2 176.3(17) . . ?
O9 N2 La2 62.1(11) . . ?
N6 O24 Rb2 176(2) . 9_565 ?
O24 N6 O4 123(3) . . ?
O24 N6 O1 121(2) . . ?
O4 N6 O1 115(2) . . ?
N2 O26 Rb2 175.3(19) . 4_445 ?
N10 O27 Rb2 177(2) . . ?
N4 O28 Rb1 154(2) . 4_445 ?
O27 N10 O16 126(3) . . ?
O27 N10 O41 123(3) . . ?
O16 N10 O41 111(2) . . ?
N3 O30 Rb2 160(2) . 7_545 ?
N5 O31 Rb2 159(2) . 6_565 ?
N1 O32 Rb2 153.6(19) . 7_544 ?
C37 N9 C37 112.6(15) 3_575 2_775 ?
C37 N9 C37 112.6(15) 3_575 . ?
C37 N9 C37 112.6(16) 2_775 . ?
C37 N9 C41 106.2(18) 3_575 . ?
C37 N9 C41 106.2(18) 2_775 . ?
C37 N9 C41 106.2(18) . . ?
C36 N8 C39 114(3) . . ?
C36 N8 C49 107(3) . . ?
C39 N8 C49 112(2) . . ?
C36 N8 C40 104(3) . . ?
C39 N8 C40 114(2) . . ?
C49 N8 C40 106(2) . . ?
C46 O91 Rb2 128(4) . 5_665 ?
C48 O91B Rb2 125(4) . . ?
C47 O91A Rb1 129(4) . . ?
C47 C35 C46 111(3) . . ?
C47 C35 C48 102(2) . . ?
C46 C35 C48 111(2) . . ?
N8 C36 C46 108(2) . . ?
N8 C39 C47 101(3) . . ?
C48 C40 N8 116(2) . . ?
O91 C46 C35 114(4) . . ?
O91 C46 C36 117(4) . . ?
C35 C46 C36 104(2) . . ?
C35 C47 O91A 114(3) . . ?
C35 C47 C39 119(4) . . ?
O91A C47 C39 119(4) . . ?
O91B C48 C40 116(3) . . ?
O91B C48 C35 108(3) . . ?
C40 C48 C35 106(2) . . ?
N9 C37 C59 109(3) . . ?
C59 C38 C59 109.2(17) 3_575 2_775 ?
C59 C38 C59 109.2(17) 3_575 . ?
C59 C38 C59 109.2(17) 2_775 . ?
O96 C59 C38 111(3) . . ?
O96 C59 C37 118(4) . . ?
C38 C59 C37 107(3) . . ?
N1 O20 La1 98.5(15) . . ?
O92B O92A O92 53(3) . . ?
O92B O92A C86 97(4) . . ?
O92 O92A C86 69(3) . . ?
O92B O92A C85 61(3) . . ?
O92 O92A C85 86(3) . . ?
C86 O92A C85 62(3) . . ?
O92B O92A Rb2 69(3) . . ?
O92 O92A Rb2 74(2) . . ?
C86 O92A Rb2 141(3) . . ?
C85 O92A Rb2 128(3) . . ?
O92B O92 O92A 59(4) . . ?
O92B O92 C88 86(4) . . ?
O92A O92 C88 102(3) . . ?
O92B O92 C86 92(4) . . ?
O92A O92 C86 57(3) . . ?
C88 O92 C86 59(3) . . ?
O92B O92 Rb2 71(3) . . ?
O92A O92 Rb2 75(2) . . ?
C88 O92 Rb2 154(3) . . ?
C86 O92 Rb2 131(3) . . ?
O92 O92B O92A 68(4) . . ?
O92 O92B C85 99(5) . . ?
O92A O92B C85 70(4) . . ?
O92 O92B Rb2 82(4) . . ?
O92A O92B Rb2 82(3) . . ?
C85 O92B Rb2 149(4) . . ?
O92B C85 C86 85(3) . . ?
O92B C85 O92A 50(3) . . ?
C86 C85 O92A 55(3) . . ?
O92B C85 C89 144(4) . . ?
C86 C85 C89 104(3) . . ?
O92A C85 C89 158(3) . . ?
O92B C85 C88 69(3) . . ?
C86 C85 C88 55(2) . . ?
O92A C85 C88 85(3) . . ?
C89 C85 C88 87(3) . . ?
C90 C86 O92A 128(4) . . ?
C90 C86 C88 116(4) . . ?
O92A C86 C88 98(4) . . ?
C90 C86 C85 92(4) . . ?
O92A C86 C85 64(3) . . ?
C88 C86 C85 68(3) . . ?
C90 C86 O92 170(4) . . ?
O92A C86 O92 54(3) . . ?
C88 C86 O92 55(3) . . ?
C85 C86 O92 80(3) . . ?
C91 C87 C88 105(5) . . ?
C91 C87 C89 121(6) . . ?
C88 C87 C89 98(4) . . ?
C87 C88 O92 160(4) . . ?
C87 C88 C86 94(3) . . ?
O92 C88 C86 66(3) . . ?
C87 C88 C85 88(3) . . ?
O92 C88 C85 80(3) . . ?
C86 C88 C85 58(2) . . ?
C9 C89 C85 84(5) . . ?
C9 C89 C87 114(7) . . ?
C85 C89 C87 84(3) . . ?
C86 C90 C84 96(4) . . ?
C86 C90 C9 105(4) . . ?
C84 C90 C9 116(5) . . ?
N10 O41 La1 100.0(13) . . ?
C99 C82 C97 117(5) . . ?
C99 C82 C82 104(6) . 3_675 ?
C97 C82 C82 95(3) . 3_675 ?
C99 C82 C82 155(5) . 2_765 ?
C97 C82 C82 85(3) . 2_765 ?
C82 C82 C82 59.999(15) 3_675 2_765 ?
C82 C97 O88 167(4) . . ?
C82 C97 C97 93(2) . 2_765 ?
O88 C97 C97 75(2) . 2_765 ?
C82 C97 C97 83(3) . 3_675 ?
O88 C97 C97 86(2) . 3_675 ?
C97 C97 C97 60.003(17) 2_765 3_675 ?
C59 O96 Rb2 128(3) . . ?
C89 C9 C90 101(8) . . ?
O88 O88 O88 59.997(7) 3_675 2_765 ?
O88 O88 C97 87(3) 3_675 . ?
O88 O88 C97 102(2) 2_765 . ?
O88 O88 Rb1 75.5(8) 3_675 . ?
O88 O88 Rb1 75.5(8) 2_765 . ?
C97 O88 Rb1 162(3) . . ?

loop_
_geom_bond_atom_site_label_1
_geom_bond_atom_site_label_2
_geom_bond_distance
_geom_bond_site_symmetry_2
_geom_bond_publ_flag
La2 O2 2.61(2) . ?
La2 O13 2.62(2) . ?
La2 O1 2.63(2) . ?
La2 O11 2.633(17) . ?
La2 O4 2.647(17) . ?
La2 O10 2.668(17) . ?
La2 O3 2.676(16) . ?
La2 O5 2.684(17) . ?
La2 O8 2.69(2) . ?
La2 O6 2.68(2) . ?
La2 O9 2.701(16) . ?
La2 O7 2.71(2) . ?
La1 O41 2.619(15) . ?
La1 O41 2.619(16) 3_675 ?
La1 O41 2.619(16) 2_765 ?
La1 O16 2.653(17) 3_675 ?
La1 O16 2.653(17) 2_765 ?
La1 O16 2.653(17) . ?
La1 O20 2.661(18) 3_675 ?
La1 O20 2.661(18) 2_765 ?
La1 O20 2.661(18) . ?
La1 O17 2.663(13) . ?
La1 O17 2.663(13) 3_675 ?
La1 O17 2.663(13) 2_765 ?
Rb1 O88 2.89(4) 3_675 ?
Rb1 O88 2.89(4) 2_765 ?
Rb1 O88 2.89(4) . ?
Rb1 O19 3.04(2) 2_765 ?
Rb1 O19 3.04(2) 3_675 ?
Rb1 O19 3.04(2) . ?
Rb1 O28 3.106(16) 7_554 ?
Rb1 O28 3.106(16) 8_654 ?
Rb1 O28 3.107(16) 9_664 ?
Rb1 O91A 3.51(6) . ?
Rb1 O91A 3.51(6) 2_765 ?
Rb1 O91A 3.51(6) 3_675 ?
Rb2 O92B 2.78(6) . ?
Rb2 O92 2.92(5) . ?
Rb2 O92A 2.95(5) . ?
Rb2 O24 2.948(18) 5_664 ?
Rb2 O27 2.958(18) . ?
Rb2 O26 2.984(18) 7_554 ?
Rb2 O31 3.03(2) 8_654 ?
Rb2 O30 3.053(19) 4_454 ?
Rb2 O32 3.06(2) 4_455 ?
Rb2 O91 3.38(7) 9_564 ?
Rb2 O96 3.39(5) . ?
Rb2 O91B 3.54(5) . ?
O1 N6 1.32(3) . ?
O2 N7 1.23(2) . ?
O3 N2 1.24(3) . ?
O4 N6 1.24(3) . ?
O5 N3 1.28(3) . ?
O6 N4 1.30(3) . ?
O7 N5 1.21(3) . ?
O8 N7 1.30(3) . ?
O9 N2 1.27(3) . ?
O10 N5 1.24(3) . ?
O11 N3 1.26(3) . ?
N5 O31 1.29(3) . ?
O13 N4 1.23(3) . ?
N4 O28 1.17(3) . ?
O16 N10 1.24(3) . ?
O17 N1 1.27(3) . ?
N3 O30 1.15(3) . ?
O19 N7 1.22(3) . ?
N1 O20 1.23(3) . ?
N1 O32 1.28(3) . ?
N2 O26 1.25(2) . ?
O24 N6 1.24(3) . ?
O27 N10 1.17(3) . ?
N10 O41 1.33(3) . ?
N9 C37 1.45(3) 3_575 ?
N9 C37 1.45(3) 2_775 ?
N9 C37 1.45(3) . ?
N9 C41 1.65(5) . ?
N8 C36 1.37(4) . ?
N8 C39 1.42(3) . ?
N8 C49 1.50(3) . ?
N8 C40 1.53(3) . ?
O91 C46 1.34(7) . ?
O91B C48 1.26(5) . ?
O91A C47 1.45(7) . ?
C35 C47 1.39(6) . ?
C35 C46 1.50(4) . ?
C35 C48 1.55(3) . ?
C36 C46 1.73(5) . ?
C39 C47 1.54(4) . ?
C40 C48 1.45(4) . ?
C37 C59 1.61(5) . ?
C38 C59 1.57(5) 3_575 ?
C38 C59 1.57(5) 2_775 ?
C38 C59 1.57(5) . ?
C59 O96 1.36(6) . ?
O92A O92B 1.44(8) . ?
O92A O92 1.57(7) . ?
O92A C86 1.62(6) . ?
O92A C85 1.78(7) . ?
O92 O92B 1.35(7) . ?
O92 C88 1.63(7) . ?
O92 C86 1.80(7) . ?
O92B C85 1.65(7) . ?
C84 C90 1.62(8) . ?
C85 C86 1.75(5) . ?
C85 C89 1.78(8) . ?
C85 C88 1.91(6) . ?
C86 C90 1.45(6) . ?
C86 C88 1.69(6) . ?
C87 C91 1.04(6) . ?
C87 C88 1.56(6) . ?
C87 C89 1.81(7) . ?
C89 C9 1.22(8) . ?
C90 C9 1.97(9) . ?
C82 C99 1.16(6) . ?
C82 C97 1.43(6) . ?
C82 C82 1.84(7) 3_675 ?
C82 C82 1.84(7) 2_765 ?
C97 O88 1.67(6) . ?
C97 C97 1.88(7) 2_765 ?
C97 C97 1.88(7) 3_675 ?
O88 O88 1.44(8) 3_675 ?
O88 O88 1.44(8) 2_765 ?
